data_1531285
loop_
_publ_author_name
'Charkin, D.O.'
'Lightfoot, P.'
'Dytyatev, O.A.'
'Dolgikh, V.A.'

_publ_section_title
;
 A novel family of layered bismuth compounds II: the crystal structures of
 Pb0.6 Bi1.4 Rb0.6 O2 Z2, Z = Cl, Br and I
;
_journal_name_full 'Journal of Solid State Chemistry'
_journal_page_first 83
_journal_page_last 90
_journal_volume 173
_journal_year 2003
_chemical_formula_sum 'Bi1.4 Cl2 O2 Pb0.6 Rb0.6'
_chemical_name_systematic '(Pb0.6 Bi1.4) Rb0.6 O2 Cl2'
_space_group_IT_number 139
_symmetry_space_group_name_Hall '-I 4 2'
_symmetry_space_group_name_H-M 'I 4/m m m'
_cell_angle_alpha 90
_cell_angle_beta 90
_cell_angle_gamma 90
_cell_formula_units_Z 2
_cell_length_a 3.9
_cell_length_b 3.9
_cell_length_c 20.078
_cell_volume 305.386
_citation_journal_id_ASTM JSSCBI
_cod_data_source_file Charkin_JSSCBI_2003_1620.cif
_cod_data_source_block Bi1.4Cl2O2Pb0.6Rb0.6
_cod_original_cell_volume 305.3864
_cod_database_code 1531285

loop_
_symmetry_equiv_pos_as_xyz
x,y,z
-y,x,z
-x,-y,z
y,-x,z
x,-y,-z
y,x,-z
-x,y,-z
-y,-x,-z
-x,-y,-z
y,-x,-z
x,y,-z
-y,x,-z
-x,y,z
-y,-x,z
x,-y,z
y,x,z
x+1/2,y+1/2,z+1/2
-y+1/2,x+1/2,z+1/2
-x+1/2,-y+1/2,z+1/2
y+1/2,-x+1/2,z+1/2
x+1/2,-y+1/2,-z+1/2
y+1/2,x+1/2,-z+1/2
-x+1/2,y+1/2,-z+1/2
-y+1/2,-x+1/2,-z+1/2
-x+1/2,-y+1/2,-z+1/2
y+1/2,-x+1/2,-z+1/2
x+1/2,y+1/2,-z+1/2
-y+1/2,x+1/2,-z+1/2
-x+1/2,y+1/2,z+1/2
-y+1/2,-x+1/2,z+1/2
x+1/2,-y+1/2,z+1/2
y+1/2,x+1/2,z+1/2

loop_
_atom_site_label
_atom_site_type_symbol
_atom_site_fract_x
_atom_site_fract_y
_atom_site_fract_z
_atom_site_occupancy
_atom_site_U_iso_or_equiv
Pb1 Pb+2 0 0 0.1881 0.3 0.0
Rb1 Rb+1 0 0 0 0.6 0.0
Bi1 Bi+3 0 0 0.1881 0.7 0.0
Cl1 Cl-1 0.5 0.5 0.1063 1 0.0
O1 O-2 0.5 0 0.25 1 0.0
